data_7160399
loop_
_publ_author_name
'Zhao, Zhen-Ni'
'Li, Shuo'
'Zhu, Shi-Xuan'
'Liu, Guo-Hua'
'Li, Sheng-Yu'
'Li, Yi-Chao'
'Wang, Yi-Long'
'Huang, Yi-Yong'

_publ_section_title
;
 Iron-catalyzed 1,3-dipolar cycloaddition of alkynes and aryl nitrones for
 the synthesis of chiral &#x394;<sup>4</sup>-isoxazolines.
;
_journal_issue 14
_journal_name_full 'Organic &amp; biomolecular chemistry'
_journal_page_first 3372
_journal_page_last 3379
_journal_paper_doi 10.1039/d5ob00143a
_journal_volume 23
_journal_year 2025
_chemical_absolute_configuration ad
_chemical_formula_sum 'C32 H26 N2 O4'
_chemical_formula_weight 502.55
_space_group_crystal_system monoclinic
_space_group_IT_number 4
_space_group_name_Hall 'P 2yb'
_space_group_name_H-M_alt 'P 1 21 1'
_atom_sites_solution_hydrogens geom
_audit_creation_method SHELXL-2018/3
_audit_update_record
;
2023-09-20 deposited with the CCDC.	2025-03-05 downloaded from the CCDC.
;
_cell_angle_alpha 90
_cell_angle_beta 103.245(3)
_cell_angle_gamma 90
_cell_formula_units_Z 2
_cell_length_a 8.6168(6)
_cell_length_b 15.7680(12)
_cell_length_c 9.6852(7)
_cell_measurement_reflns_used 9889
_cell_measurement_temperature 200(2)
_cell_measurement_theta_max 72.26
_cell_measurement_theta_min 4.88
_cell_volume 1280.92(16)
_computing_cell_refinement 'Bruker SAINT'
_computing_data_collection 'Bruker APEX3'
_computing_data_reduction 'Bruker SAINT'
_computing_molecular_graphics 'Bruker SHELXTL'
_computing_publication_material 'Bruker SHELXTL'
_computing_structure_refinement 'SHELXL-2018/3 (Sheldrick, 2018)'
_computing_structure_solution 'SHELXS-97 (Sheldrick 2008)'
_diffrn_ambient_temperature 200(2)
_diffrn_measured_fraction_theta_full 0.996
_diffrn_measured_fraction_theta_max 0.996
_diffrn_measurement_device_type 'Bruker PHOTON III'
_diffrn_measurement_method '\f and \w scans'
_diffrn_radiation_type GaK\a
_diffrn_radiation_wavelength 1.34139
_diffrn_reflns_av_R_equivalents 0.0560
_diffrn_reflns_av_unetI/netI 0.0520
_diffrn_reflns_Laue_measured_fraction_full 0.996
_diffrn_reflns_Laue_measured_fraction_max 0.996
_diffrn_reflns_limit_h_max 12
_diffrn_reflns_limit_h_min -11
_diffrn_reflns_limit_k_max 22
_diffrn_reflns_limit_k_min -22
_diffrn_reflns_limit_l_max 13
_diffrn_reflns_limit_l_min -13
_diffrn_reflns_number 29868
_diffrn_reflns_point_group_measured_fraction_full 0.995
_diffrn_reflns_point_group_measured_fraction_max 0.982
_diffrn_reflns_theta_full 53.594
_diffrn_reflns_theta_max 72.345
_diffrn_reflns_theta_min 4.080
_exptl_absorpt_coefficient_mu 0.443
_exptl_absorpt_correction_T_max 0.7536
_exptl_absorpt_correction_T_min 0.6121
_exptl_absorpt_correction_type multi-scan
_exptl_absorpt_process_details
; 
 SADABS 2016/2: Krause, L., Herbst-Irmer, R., Sheldrick G.M. & Stalke D., 
 J. Appl. Cryst. 48 (2015) 3-10 
;
_exptl_crystal_colour colourless
_exptl_crystal_density_diffrn 1.303
_exptl_crystal_description block
_exptl_crystal_F_000 528
_exptl_crystal_size_max 0.200
_exptl_crystal_size_mid 0.120
_exptl_crystal_size_min 0.100
_refine_diff_density_max 0.206
_refine_diff_density_min -0.172
_refine_diff_density_rms 0.034
_refine_ls_abs_structure_details
; 
 Flack x determined using 2735 quotients [(I+)-(I-)]/[(I+)+(I-)] 
 (Parsons, Flack and Wagner, Acta Cryst. B69 (2013) 249-259). 
;
_refine_ls_abs_structure_Flack 0.01(12)
_refine_ls_extinction_coef 0.009(2)
_refine_ls_extinction_expression Fc^*^=kFc[1+0.001xFc^2^\l^3^/sin(2\q)]^-1/4^
_refine_ls_extinction_method 'SHELXL-2018/3 (Sheldrick 2018)'
_refine_ls_goodness_of_fit_ref 1.033
_refine_ls_hydrogen_treatment constr
_refine_ls_matrix_type full
_refine_ls_number_parameters 344
_refine_ls_number_reflns 7579
_refine_ls_number_restraints 1
_refine_ls_restrained_S_all 1.033
_refine_ls_R_factor_all 0.0467
_refine_ls_R_factor_gt 0.0386
_refine_ls_shift/su_max 0.001
_refine_ls_shift/su_mean 0.000
_refine_ls_structure_factor_coef Fsqd
_refine_ls_weighting_details 'w=1/[\s^2^(Fo^2^)+(0.0556P)^2^] where P=(Fo^2^+2Fc^2^)/3'
_refine_ls_weighting_scheme calc
_refine_ls_wR_factor_gt 0.0962
_refine_ls_wR_factor_ref 0.1008
_reflns_Friedel_coverage 0.908
_reflns_Friedel_fraction_full 0.995
_reflns_Friedel_fraction_max 0.967
_reflns_number_gt 6544
_reflns_number_total 7579
_reflns_threshold_expression 'I > 2\s(I)'
_cod_data_source_file d5ob00143a2.cif
_cod_data_source_block 230914f_0m
_cod_depositor_comments 'Adding full bibliography for 7160399.cif.'
_cod_original_sg_symbol_H-M 'P 21'
_cod_database_code 7160399
_shelx_shelxl_version_number 2018/3
_shelx_space_group_comment
; 
The symmetry employed for this shelxl refinement is uniquely defined 
by the following loop, which should always be used as a source of 
symmetry information in preference to the above space-group names. 
They are only intended as comments. 
;
_shelx_estimated_absorpt_t_min 0.917
_shelx_estimated_absorpt_t_max 0.957

loop_
_space_group_symop_operation_xyz
'x, y, z'
'-x, y+1/2, -z'

loop_
_atom_site_label
_atom_site_type_symbol
_atom_site_fract_x
_atom_site_fract_y
_atom_site_fract_z
_atom_site_U_iso_or_equiv
_atom_site_adp_type
_atom_site_occupancy
_atom_site_site_symmetry_order
_atom_site_calc_flag
_atom_site_refinement_flags_posn
_atom_site_refinement_flags_adp
_atom_site_refinement_flags_occupancy
_atom_site_disorder_assembly
_atom_site_disorder_group
C1 C 0.60223(19) 0.48298(10) 0.31842(16) 0.0242(3) Uani 1 1 d . . . . .
H1 H 0.554536 0.518540 0.233840 0.029 Uiso 1 1 calc R U . . .
C2 C 0.78134(19) 0.47509(11) 0.33285(16) 0.0250(3) Uani 1 1 d . . . . .
C3 C 0.8206(2) 0.39263(11) 0.35765(17) 0.0271(3) Uani 1 1 d . . . . .
C4 C 0.9702(2) 0.34349(12) 0.38397(18) 0.0304(3) Uani 1 1 d . . . . .
C5 C 0.9677(3) 0.26280(14) 0.3245(2) 0.0439(5) Uani 1 1 d . . . . .
H5 H 0.870668 0.240371 0.269695 0.053 Uiso 1 1 calc R U . . .
C6 C 1.1060(3) 0.21538(17) 0.3451(3) 0.0548(6) Uani 1 1 d . . . . .
H6 H 1.103416 0.160450 0.304382 0.066 Uiso 1 1 calc R U . . .
C7 C 1.2484(3) 0.24729(18) 0.4248(3) 0.0529(6) Uani 1 1 d . . . . .
H7 H 1.343230 0.214515 0.438181 0.064 Uiso 1 1 calc R U . . .
C8 C 1.2519(2) 0.32682(16) 0.4845(2) 0.0452(5) Uani 1 1 d . . . . .
H8 H 1.349628 0.348677 0.539014 0.054 Uiso 1 1 calc R U . . .
C9 C 1.1136(2) 0.37558(14) 0.4658(2) 0.0351(4) Uani 1 1 d . . . . .
H9 H 1.116549 0.430062 0.508251 0.042 Uiso 1 1 calc R U . . .
C10 C 0.55973(19) 0.51990(11) 0.44980(16) 0.0248(3) Uani 1 1 d . . . . .
C11 C 0.4225(2) 0.56823(13) 0.43649(19) 0.0340(4) Uani 1 1 d . . . . .
H11 H 0.355631 0.577488 0.345123 0.041 Uiso 1 1 calc R U . . .
C12 C 0.3814(2) 0.60325(15) 0.5548(2) 0.0392(4) Uani 1 1 d . . . . .
H12 H 0.287494 0.636561 0.544104 0.047 Uiso 1 1 calc R U . . .
C13 C 0.4778(2) 0.58949(14) 0.6888(2) 0.0378(4) Uani 1 1 d . . . . .
H13 H 0.450288 0.613483 0.769926 0.045 Uiso 1 1 calc R U . . .
C14 C 0.6140(3) 0.54068(15) 0.70358(19) 0.0401(4) Uani 1 1 d . . . . .
H14 H 0.679395 0.530610 0.795313 0.048 Uiso 1 1 calc R U . . .
C15 C 0.6557(2) 0.50637(13) 0.58516(18) 0.0339(4) Uani 1 1 d . . . . .
H15 H 0.750109 0.473463 0.596228 0.041 Uiso 1 1 calc R U . . .
C16 C 0.89050(19) 0.54766(11) 0.34274(17) 0.0268(3) Uani 1 1 d . . . . .
C17 C 0.7416(2) 0.61060(12) 0.11297(17) 0.0304(3) Uani 1 1 d . . . . .
C18 C 0.7923(2) 0.74977(13) 0.1731(2) 0.0367(4) Uani 1 1 d . . . . .
H18A H 0.714210 0.770807 0.225748 0.044 Uiso 1 1 calc R U . . .
H18B H 0.838623 0.798746 0.132736 0.044 Uiso 1 1 calc R U . . .
C19 C 0.9224(2) 0.69737(11) 0.26942(17) 0.0275(3) Uani 1 1 d . . . . .
H19 H 0.935858 0.715098 0.370605 0.033 Uiso 1 1 calc R U . . .
C20 C 1.0788(2) 0.70442(11) 0.22439(17) 0.0272(3) Uani 1 1 d . . . . .
C21 C 1.1840(2) 0.76878(14) 0.2846(2) 0.0409(4) Uani 1 1 d . . . . .
H21 H 1.162481 0.801764 0.360207 0.049 Uiso 1 1 calc R U . . .
C22 C 1.3197(3) 0.78483(17) 0.2348(3) 0.0515(6) Uani 1 1 d . . . . .
H22 H 1.390302 0.829037 0.275632 0.062 Uiso 1 1 calc R U . . .
C23 C 1.3521(3) 0.73668(17) 0.1260(3) 0.0488(5) Uani 1 1 d . . . . .
H23 H 1.444229 0.748306 0.090966 0.059 Uiso 1 1 calc R U . . .
C24 C 1.2517(3) 0.67203(16) 0.0684(2) 0.0462(5) Uani 1 1 d . . . . .
H24 H 1.275790 0.638116 -0.004976 0.055 Uiso 1 1 calc R U . . .
C25 C 1.1141(2) 0.65575(13) 0.1171(2) 0.0373(4) Uani 1 1 d . . . . .
H25 H 1.044641 0.611070 0.076265 0.045 Uiso 1 1 calc R U . . .
C26 C 0.5068(2) 0.37140(12) 0.14120(18) 0.0318(4) Uani 1 1 d . . . . .
H26A H 0.502155 0.308908 0.131252 0.038 Uiso 1 1 calc R U . . .
H26B H 0.592766 0.392307 0.097501 0.038 Uiso 1 1 calc R U . . .
C27 C 0.3494(2) 0.40893(11) 0.06319(18) 0.0303(4) Uani 1 1 d . . . . .
C28 C 0.2116(2) 0.39770(14) 0.1128(2) 0.0393(4) Uani 1 1 d . . . . .
H28 H 0.217517 0.371078 0.201849 0.047 Uiso 1 1 calc R U . . .
C29 C 0.0651(3) 0.42526(17) 0.0326(2) 0.0472(5) Uani 1 1 d . . . . .
H29 H -0.028549 0.417411 0.067177 0.057 Uiso 1 1 calc R U . . .
C30 C 0.0552(3) 0.46412(16) -0.0975(2) 0.0477(5) Uani 1 1 d . . . . .
H30 H -0.045243 0.481642 -0.153213 0.057 Uiso 1 1 calc R U . . .
C31 C 0.1919(3) 0.47719(14) -0.1457(2) 0.0455(5) Uani 1 1 d . . . . .
H31 H 0.185753 0.504934 -0.233876 0.055 Uiso 1 1 calc R U . . .
C32 C 0.3392(3) 0.44995(13) -0.0658(2) 0.0370(4) Uani 1 1 d . . . . .
H32 H 0.432910 0.459413 -0.099595 0.044 Uiso 1 1 calc R U . . .
N1 N 0.54523(17) 0.39375(9) 0.29364(15) 0.0276(3) Uani 1 1 d . . . . .
N2 N 0.84614(17) 0.61365(9) 0.24574(14) 0.0274(3) Uani 1 1 d . . . . .
O1 O 0.68872(14) 0.34213(8) 0.35129(13) 0.0310(3) Uani 1 1 d . . . . .
O2 O 1.00955(16) 0.55716(9) 0.43671(15) 0.0421(3) Uani 1 1 d . . . . .
O3 O 0.68209(19) 0.54941(11) 0.04855(13) 0.0440(4) Uani 1 1 d . . . . .
O4 O 0.71774(16) 0.69047(10) 0.06203(14) 0.0377(3) Uani 1 1 d . . . . .

loop_
_atom_site_aniso_label
_atom_site_aniso_U_11
_atom_site_aniso_U_22
_atom_site_aniso_U_33
_atom_site_aniso_U_23
_atom_site_aniso_U_13
_atom_site_aniso_U_12
C1 0.0237(7) 0.0272(8) 0.0207(6) 0.0010(6) 0.0033(5) -0.0019(6)
C2 0.0219(7) 0.0303(8) 0.0224(7) 0.0008(6) 0.0043(5) -0.0016(6)
C3 0.0252(8) 0.0319(8) 0.0241(7) 0.0015(6) 0.0056(5) -0.0006(6)
C4 0.0307(8) 0.0334(9) 0.0281(7) 0.0065(7) 0.0088(6) 0.0047(7)
C5 0.0461(12) 0.0392(11) 0.0468(11) -0.0002(9) 0.0117(9) 0.0074(9)
C6 0.0631(16) 0.0454(12) 0.0592(14) 0.0014(11) 0.0208(11) 0.0205(11)
C7 0.0482(13) 0.0619(15) 0.0535(13) 0.0175(11) 0.0214(10) 0.0265(11)
C8 0.0303(10) 0.0613(14) 0.0443(11) 0.0175(10) 0.0091(8) 0.0099(9)
C9 0.0304(9) 0.0424(10) 0.0320(8) 0.0084(7) 0.0061(6) 0.0057(7)
C10 0.0224(7) 0.0298(8) 0.0223(7) 0.0002(6) 0.0055(5) -0.0029(6)
C11 0.0288(9) 0.0433(10) 0.0282(8) -0.0009(7) 0.0029(6) 0.0049(7)
C12 0.0294(9) 0.0502(12) 0.0394(9) -0.0051(9) 0.0110(7) 0.0056(8)
C13 0.0368(10) 0.0488(11) 0.0318(8) -0.0053(8) 0.0160(7) -0.0037(8)
C14 0.0399(10) 0.0574(12) 0.0225(7) -0.0008(8) 0.0061(7) 0.0049(9)
C15 0.0297(9) 0.0466(10) 0.0239(7) 0.0017(7) 0.0033(6) 0.0056(7)
C16 0.0241(8) 0.0297(8) 0.0262(7) 0.0007(6) 0.0052(6) -0.0016(6)
C17 0.0267(8) 0.0415(9) 0.0230(7) 0.0043(7) 0.0057(6) -0.0053(7)
C18 0.0297(9) 0.0355(9) 0.0438(10) 0.0049(8) 0.0059(7) 0.0044(7)
C19 0.0274(8) 0.0261(8) 0.0287(7) -0.0002(6) 0.0060(6) -0.0014(6)
C20 0.0239(8) 0.0277(8) 0.0292(7) 0.0028(6) 0.0042(6) -0.0006(6)
C21 0.0332(10) 0.0426(11) 0.0467(11) -0.0097(8) 0.0090(8) -0.0097(8)
C22 0.0333(11) 0.0573(14) 0.0635(14) -0.0047(11) 0.0103(9) -0.0170(10)
C23 0.0293(10) 0.0652(15) 0.0548(12) 0.0143(11) 0.0155(8) 0.0002(9)
C24 0.0433(12) 0.0561(13) 0.0451(11) -0.0014(9) 0.0222(9) 0.0051(10)
C25 0.0341(10) 0.0395(10) 0.0399(9) -0.0067(8) 0.0123(7) -0.0031(8)
C26 0.0303(9) 0.0353(9) 0.0282(8) -0.0047(7) 0.0038(6) -0.0026(7)
C27 0.0314(8) 0.0311(8) 0.0258(7) -0.0057(6) 0.0011(6) -0.0040(6)
C28 0.0357(10) 0.0526(12) 0.0292(8) -0.0009(8) 0.0065(7) 0.0000(8)
C29 0.0337(11) 0.0625(14) 0.0439(10) -0.0067(10) 0.0057(8) 0.0037(10)
C30 0.0420(12) 0.0477(11) 0.0440(11) -0.0048(9) -0.0096(9) 0.0063(10)
C31 0.0536(13) 0.0400(11) 0.0352(9) 0.0043(8) -0.0057(8) -0.0063(9)
C32 0.0396(10) 0.0377(10) 0.0310(8) -0.0005(7) 0.0024(7) -0.0116(8)
N1 0.0250(7) 0.0296(7) 0.0267(6) 0.0005(5) 0.0027(5) -0.0017(6)
N2 0.0271(7) 0.0293(7) 0.0248(6) 0.0006(5) 0.0038(5) -0.0061(5)
O1 0.0267(6) 0.0294(6) 0.0351(6) 0.0048(5) 0.0031(5) -0.0009(5)
O2 0.0332(7) 0.0397(8) 0.0447(7) 0.0062(6) -0.0093(6) -0.0062(6)
O3 0.0518(9) 0.0557(9) 0.0232(6) -0.0013(6) 0.0057(5) -0.0222(7)
O4 0.0312(7) 0.0466(8) 0.0328(6) 0.0112(6) 0.0024(5) -0.0005(6)

loop_
_atom_type_symbol
_atom_type_description
_atom_type_scat_dispersion_real
_atom_type_scat_dispersion_imag
_atom_type_scat_source
C C 0.0137 0.0067 'International Tables Vol C Tables 4.2.6.8 and 6.1.1.4'
H H 0.0000 0.0000 'International Tables Vol C Tables 4.2.6.8 and 6.1.1.4'
N N 0.0241 0.0134 'International Tables Vol C Tables 4.2.6.8 and 6.1.1.4'
O O 0.0389 0.0241 'International Tables Vol C Tables 4.2.6.8 and 6.1.1.4'

loop_
_geom_angle_atom_site_label_1
_geom_angle_atom_site_label_2
_geom_angle_atom_site_label_3
_geom_angle
_geom_angle_site_symmetry_1
_geom_angle_site_symmetry_3
_geom_angle_publ_flag
N1 C1 C10 111.27(13) . . ?
N1 C1 C2 103.13(13) . . ?
C10 C1 C2 112.86(13) . . ?
N1 C1 H1 109.8 . . ?
C10 C1 H1 109.8 . . ?
C2 C1 H1 109.8 . . ?
C3 C2 C16 127.38(15) . . ?
C3 C2 C1 107.58(14) . . ?
C16 C2 C1 124.21(15) . . ?
C2 C3 O1 112.23(14) . . ?
C2 C3 C4 135.17(16) . . ?
O1 C3 C4 112.54(14) . . ?
C5 C4 C9 119.43(18) . . ?
C5 C4 C3 118.53(17) . . ?
C9 C4 C3 122.04(17) . . ?
C6 C5 C4 120.2(2) . . ?
C6 C5 H5 119.9 . . ?
C4 C5 H5 119.9 . . ?
C5 C6 C7 120.6(2) . . ?
C5 C6 H6 119.7 . . ?
C7 C6 H6 119.7 . . ?
C8 C7 C6 119.7(2) . . ?
C8 C7 H7 120.2 . . ?
C6 C7 H7 120.2 . . ?
C7 C8 C9 120.7(2) . . ?
C7 C8 H8 119.6 . . ?
C9 C8 H8 119.6 . . ?
C8 C9 C4 119.4(2) . . ?
C8 C9 H9 120.3 . . ?
C4 C9 H9 120.3 . . ?
C11 C10 C15 118.66(16) . . ?
C11 C10 C1 119.78(14) . . ?
C15 C10 C1 121.56(15) . . ?
C10 C11 C12 120.96(16) . . ?
C10 C11 H11 119.5 . . ?
C12 C11 H11 119.5 . . ?
C13 C12 C11 119.86(18) . . ?
C13 C12 H12 120.1 . . ?
C11 C12 H12 120.1 . . ?
C14 C13 C12 119.74(18) . . ?
C14 C13 H13 120.1 . . ?
C12 C13 H13 120.1 . . ?
C13 C14 C15 120.35(17) . . ?
C13 C14 H14 119.8 . . ?
C15 C14 H14 119.8 . . ?
C14 C15 C10 120.43(17) . . ?
C14 C15 H15 119.8 . . ?
C10 C15 H15 119.8 . . ?
O2 C16 N2 117.81(15) . . ?
O2 C16 C2 124.24(16) . . ?
N2 C16 C2 117.65(13) . . ?
O3 C17 O4 123.29(15) . . ?
O3 C17 N2 128.18(17) . . ?
O4 C17 N2 108.51(15) . . ?
O4 C18 C19 103.98(15) . . ?
O4 C18 H18A 111.0 . . ?
C19 C18 H18A 111.0 . . ?
O4 C18 H18B 111.0 . . ?
C19 C18 H18B 111.0 . . ?
H18A C18 H18B 109.0 . . ?
N2 C19 C20 114.67(14) . . ?
N2 C19 C18 98.71(13) . . ?
C20 C19 C18 111.23(14) . . ?
N2 C19 H19 110.6 . . ?
C20 C19 H19 110.6 . . ?
C18 C19 H19 110.6 . . ?
C25 C20 C21 118.98(18) . . ?
C25 C20 C19 122.74(15) . . ?
C21 C20 C19 117.96(17) . . ?
C22 C21 C20 120.4(2) . . ?
C22 C21 H21 119.8 . . ?
C20 C21 H21 119.8 . . ?
C23 C22 C21 120.0(2) . . ?
C23 C22 H22 120.0 . . ?
C21 C22 H22 120.0 . . ?
C24 C23 C22 120.1(2) . . ?
C24 C23 H23 120.0 . . ?
C22 C23 H23 120.0 . . ?
C23 C24 C25 120.4(2) . . ?
C23 C24 H24 119.8 . . ?
C25 C24 H24 119.8 . . ?
C20 C25 C24 120.16(19) . . ?
C20 C25 H25 119.9 . . ?
C24 C25 H25 119.9 . . ?
N1 C26 C27 112.02(15) . . ?
N1 C26 H26A 109.2 . . ?
C27 C26 H26A 109.2 . . ?
N1 C26 H26B 109.2 . . ?
C27 C26 H26B 109.2 . . ?
H26A C26 H26B 107.9 . . ?
C28 C27 C32 119.07(17) . . ?
C28 C27 C26 121.07(17) . . ?
C32 C27 C26 119.68(18) . . ?
C27 C28 C29 120.31(19) . . ?
C27 C28 H28 119.8 . . ?
C29 C28 H28 119.8 . . ?
C30 C29 C28 120.3(2) . . ?
C30 C29 H29 119.9 . . ?
C28 C29 H29 119.9 . . ?
C31 C30 C29 119.64(19) . . ?
C31 C30 H30 120.2 . . ?
C29 C30 H30 120.2 . . ?
C30 C31 C32 120.4(2) . . ?
C30 C31 H31 119.8 . . ?
C32 C31 H31 119.8 . . ?
C27 C32 C31 120.3(2) . . ?
C27 C32 H32 119.9 . . ?
C31 C32 H32 119.9 . . ?
O1 N1 C26 102.84(13) . . ?
O1 N1 C1 104.03(11) . . ?
C26 N1 C1 112.05(13) . . ?
C17 N2 C16 128.02(14) . . ?
C17 N2 C19 110.30(13) . . ?
C16 N2 C19 121.42(13) . . ?
C3 O1 N1 107.97(12) . . ?
C17 O4 C18 108.88(13) . . ?

loop_
_geom_bond_atom_site_label_1
_geom_bond_atom_site_label_2
_geom_bond_distance
_geom_bond_site_symmetry_2
_geom_bond_publ_flag
C1 N1 1.491(2) . ?
C1 C10 1.518(2) . ?
C1 C2 1.523(2) . ?
C1 H1 1.0000 . ?
C2 C3 1.351(2) . ?
C2 C16 1.470(2) . ?
C3 O1 1.377(2) . ?
C3 C4 1.475(2) . ?
C4 C5 1.395(3) . ?
C4 C9 1.401(3) . ?
C5 C6 1.382(3) . ?
C5 H5 0.9500 . ?
C6 C7 1.386(4) . ?
C6 H6 0.9500 . ?
C7 C8 1.378(4) . ?
C7 H7 0.9500 . ?
C8 C9 1.395(3) . ?
C8 H8 0.9500 . ?
C9 H9 0.9500 . ?
C10 C11 1.388(2) . ?
C10 C15 1.397(2) . ?
C11 C12 1.389(3) . ?
C11 H11 0.9500 . ?
C12 C13 1.388(3) . ?
C12 H12 0.9500 . ?
C13 C14 1.384(3) . ?
C13 H13 0.9500 . ?
C14 C15 1.388(3) . ?
C14 H14 0.9500 . ?
C15 H15 0.9500 . ?
C16 O2 1.2146(19) . ?
C16 N2 1.395(2) . ?
C17 O3 1.199(2) . ?
C17 O4 1.351(2) . ?
C17 N2 1.391(2) . ?
C18 O4 1.459(2) . ?
C18 C19 1.526(2) . ?
C18 H18A 0.9900 . ?
C18 H18B 0.9900 . ?
C19 N2 1.469(2) . ?
C19 C20 1.512(2) . ?
C19 H19 1.0000 . ?
C20 C25 1.381(3) . ?
C20 C21 1.396(3) . ?
C21 C22 1.387(3) . ?
C21 H21 0.9500 . ?
C22 C23 1.378(4) . ?
C22 H22 0.9500 . ?
C23 C24 1.370(4) . ?
C23 H23 0.9500 . ?
C24 C25 1.396(3) . ?
C24 H24 0.9500 . ?
C25 H25 0.9500 . ?
C26 N1 1.480(2) . ?
C26 C27 1.514(2) . ?
C26 H26A 0.9900 . ?
C26 H26B 0.9900 . ?
C27 C28 1.391(3) . ?
C27 C32 1.392(3) . ?
C28 C29 1.392(3) . ?
C28 H28 0.9500 . ?
C29 C30 1.386(3) . ?
C29 H29 0.9500 . ?
C30 C31 1.378(4) . ?
C30 H30 0.9500 . ?
C31 C32 1.394(3) . ?
C31 H31 0.9500 . ?
C32 H32 0.9500 . ?
N1 O1 1.4787(18) . ?

loop_
_geom_torsion_atom_site_label_1
_geom_torsion_atom_site_label_2
_geom_torsion_atom_site_label_3
_geom_torsion_atom_site_label_4
_geom_torsion
_geom_torsion_site_symmetry_1
_geom_torsion_site_symmetry_2
_geom_torsion_site_symmetry_3
_geom_torsion_site_symmetry_4
_geom_torsion_publ_flag
N1 C1 C2 C3 -16.93(16) . . . . ?
C10 C1 C2 C3 103.24(16) . . . . ?
N1 C1 C2 C16 172.84(14) . . . . ?
C10 C1 C2 C16 -67.0(2) . . . . ?
C16 C2 C3 O1 174.44(15) . . . . ?
C1 C2 C3 O1 4.60(18) . . . . ?
C16 C2 C3 C4 -8.7(3) . . . . ?
C1 C2 C3 C4 -178.51(18) . . . . ?
C2 C3 C4 C5 -141.7(2) . . . . ?
O1 C3 C4 C5 35.1(2) . . . . ?
C2 C3 C4 C9 38.0(3) . . . . ?
O1 C3 C4 C9 -145.14(16) . . . . ?
C9 C4 C5 C6 -0.7(3) . . . . ?
C3 C4 C5 C6 179.1(2) . . . . ?
C4 C5 C6 C7 0.0(4) . . . . ?
C5 C6 C7 C8 0.3(4) . . . . ?
C6 C7 C8 C9 0.1(3) . . . . ?
C7 C8 C9 C4 -0.8(3) . . . . ?
C5 C4 C9 C8 1.1(3) . . . . ?
C3 C4 C9 C8 -178.66(17) . . . . ?
N1 C1 C10 C11 -95.72(18) . . . . ?
C2 C1 C10 C11 148.90(16) . . . . ?
N1 C1 C10 C15 84.18(19) . . . . ?
C2 C1 C10 C15 -31.2(2) . . . . ?
C15 C10 C11 C12 0.6(3) . . . . ?
C1 C10 C11 C12 -179.53(18) . . . . ?
C10 C11 C12 C13 -0.5(3) . . . . ?
C11 C12 C13 C14 -0.2(3) . . . . ?
C12 C13 C14 C15 0.8(3) . . . . ?
C13 C14 C15 C10 -0.7(3) . . . . ?
C11 C10 C15 C14 0.0(3) . . . . ?
C1 C10 C15 C14 -179.87(18) . . . . ?
C3 C2 C16 O2 -41.8(3) . . . . ?
C1 C2 C16 O2 126.50(19) . . . . ?
C3 C2 C16 N2 144.70(17) . . . . ?
C1 C2 C16 N2 -47.0(2) . . . . ?
O4 C18 C19 N2 -29.68(16) . . . . ?
O4 C18 C19 C20 91.14(17) . . . . ?
N2 C19 C20 C25 28.0(2) . . . . ?
C18 C19 C20 C25 -82.9(2) . . . . ?
N2 C19 C20 C21 -158.54(16) . . . . ?
C18 C19 C20 C21 90.5(2) . . . . ?
C25 C20 C21 C22 1.6(3) . . . . ?
C19 C20 C21 C22 -172.0(2) . . . . ?
C20 C21 C22 C23 -0.6(4) . . . . ?
C21 C22 C23 C24 -1.0(4) . . . . ?
C22 C23 C24 C25 1.5(4) . . . . ?
C21 C20 C25 C24 -1.1(3) . . . . ?
C19 C20 C25 C24 172.22(18) . . . . ?
C23 C24 C25 C20 -0.4(3) . . . . ?
N1 C26 C27 C28 -51.5(2) . . . . ?
N1 C26 C27 C32 133.38(18) . . . . ?
C32 C27 C28 C29 1.6(3) . . . . ?
C26 C27 C28 C29 -173.56(19) . . . . ?
C27 C28 C29 C30 0.0(4) . . . . ?
C28 C29 C30 C31 -1.5(4) . . . . ?
C29 C30 C31 C32 1.4(3) . . . . ?
C28 C27 C32 C31 -1.7(3) . . . . ?
C26 C27 C32 C31 173.48(18) . . . . ?
C30 C31 C32 C27 0.3(3) . . . . ?
C27 C26 N1 O1 172.66(14) . . . . ?
C27 C26 N1 C1 -76.20(18) . . . . ?
C10 C1 N1 O1 -99.42(14) . . . . ?
C2 C1 N1 O1 21.83(15) . . . . ?
C10 C1 N1 C26 150.19(14) . . . . ?
C2 C1 N1 C26 -88.55(15) . . . . ?
O3 C17 N2 C16 -8.9(3) . . . . ?
O4 C17 N2 C16 172.58(16) . . . . ?
O3 C17 N2 C19 165.24(19) . . . . ?
O4 C17 N2 C19 -13.31(19) . . . . ?
O2 C16 N2 C17 162.90(18) . . . . ?
C2 C16 N2 C17 -23.1(3) . . . . ?
O2 C16 N2 C19 -10.6(2) . . . . ?
C2 C16 N2 C19 163.34(15) . . . . ?
C20 C19 N2 C17 -91.47(17) . . . . ?
C18 C19 N2 C17 26.79(18) . . . . ?
C20 C19 N2 C16 83.09(19) . . . . ?
C18 C19 N2 C16 -158.65(16) . . . . ?
C2 C3 O1 N1 10.05(18) . . . . ?
C4 C3 O1 N1 -167.57(13) . . . . ?
C26 N1 O1 C3 96.65(14) . . . . ?
C1 N1 O1 C3 -20.33(16) . . . . ?
O3 C17 O4 C18 173.58(19) . . . . ?
N2 C17 O4 C18 -7.78(19) . . . . ?
C19 C18 O4 C17 24.58(19) . . . . ?
